data_4089159
loop_
_publ_author_name
'Mikus, Malte S.'
'Torker, Sebastian'
'Xu, Chaofan'
'Li, Bo'
'Hoveyda, Amir H.'

_publ_section_title
;
 Pentacoordinate Ruthenium(II) Catecholthiolate and Mercaptophenolate
 Catalysts for Olefin Metathesis: Anionic Ligand Exchange and Ease of
 Initiation
;
_journal_issue 22
_journal_name_full Organometallics
_journal_page_first 3878
_journal_paper_doi 10.1021/acs.organomet.6b00773
_journal_volume 35
_journal_year 2016
_chemical_formula_moiety 'C44 H47 Cl2 N3 Ru S2'
_chemical_formula_sum 'C44 H47 Cl2 N3 Ru S2'
_chemical_formula_weight 853.93
_chemical_name_systematic Ru-4r
_space_group_crystal_system orthorhombic
_space_group_IT_number 61
_space_group_name_Hall '-P 2ac 2ab'
_space_group_name_H-M_alt 'P b c a'
_atom_sites_solution_hydrogens geom
_atom_sites_solution_primary direct
_atom_sites_solution_secondary difmap
_audit_creation_method SHELXL-2014/6
_cell_angle_alpha 90
_cell_angle_beta 90
_cell_angle_gamma 90
_cell_formula_units_Z 8
_cell_length_a 17.8536(6)
_cell_length_b 21.0427(6)
_cell_length_c 21.5515(7)
_cell_measurement_reflns_used 8095
_cell_measurement_temperature 100(2)
_cell_measurement_theta_max 69.54
_cell_measurement_theta_min 3.84
_cell_volume 8096.6(4)
_computing_cell_refinement 'SAINT (Bruker, 2014)'
_computing_data_collection 'APEX2 (Bruker, 2014)'
_computing_data_reduction 'SAINT (Bruker, 2014)'
_computing_molecular_graphics 'Bruker SHELXTL'
_computing_publication_material 'Bruker SHELXTL'
_computing_structure_refinement 'SHELXL-2014/6 (Sheldrick, 2014)'
_computing_structure_solution 'SHELXL-2014 (Sheldrick, 2014)'
_diffrn_ambient_temperature 100(2)
_diffrn_measured_fraction_theta_full 0.994
_diffrn_measured_fraction_theta_max 0.979
_diffrn_measurement_device_type 'Bruker Kappa DUO CCD diffractometer'
_diffrn_measurement_method '\f and \w scans'
_diffrn_radiation_monochromator mirrors
_diffrn_radiation_type CuK\a
_diffrn_radiation_wavelength 1.54178
_diffrn_reflns_av_R_equivalents 0.1280
_diffrn_reflns_av_unetI/netI 0.0925
_diffrn_reflns_Laue_measured_fraction_full 0.994
_diffrn_reflns_Laue_measured_fraction_max 0.979
_diffrn_reflns_limit_h_max 15
_diffrn_reflns_limit_h_min -21
_diffrn_reflns_limit_k_max 22
_diffrn_reflns_limit_k_min -25
_diffrn_reflns_limit_l_max 26
_diffrn_reflns_limit_l_min -23
_diffrn_reflns_number 34866
_diffrn_reflns_point_group_measured_fraction_full 0.994
_diffrn_reflns_point_group_measured_fraction_max 0.979
_diffrn_reflns_theta_full 67.679
_diffrn_reflns_theta_max 69.998
_diffrn_reflns_theta_min 3.840
_diffrn_source 'microfocus sealed tube'
_diffrn_source_type 'Incoatec I\uS'
_exptl_absorpt_coefficient_mu 5.575
_exptl_absorpt_correction_T_max 0.7533
_exptl_absorpt_correction_T_min 0.6099
_exptl_absorpt_correction_type multi-scan
_exptl_absorpt_process_details
;
Sheldrick, G.M. (2013). SADABS. Bruker AXS Inc. Madison, WI USA.
;
_exptl_crystal_colour orange
_exptl_crystal_density_diffrn 1.401
_exptl_crystal_density_meas 'not easured'
_exptl_crystal_density_method none
_exptl_crystal_description trigonal
_exptl_crystal_F_000 3536
_exptl_crystal_size_max 0.100
_exptl_crystal_size_mid 0.100
_exptl_crystal_size_min 0.100
_refine_diff_density_max 1.841
_refine_diff_density_min -1.333
_refine_diff_density_rms 0.117
_refine_ls_extinction_method none
_refine_ls_goodness_of_fit_ref 1.007
_refine_ls_hydrogen_treatment constr
_refine_ls_matrix_type full
_refine_ls_number_parameters 477
_refine_ls_number_reflns 7521
_refine_ls_number_restraints 0
_refine_ls_restrained_S_all 1.007
_refine_ls_R_factor_all 0.1043
_refine_ls_R_factor_gt 0.0613
_refine_ls_shift/su_max 0.000
_refine_ls_shift/su_mean 0.000
_refine_ls_structure_factor_coef Fsqd
_refine_ls_weighting_details 'w=1/[\s^2^(Fo^2^)+(0.0945P)^2^+1.3555P] where P=(Fo^2^+2Fc^2^)/3'
_refine_ls_weighting_scheme calc
_refine_ls_wR_factor_gt 0.1489
_refine_ls_wR_factor_ref 0.1721
_reflns_Friedel_coverage 0.000
_reflns_number_gt 4843
_reflns_number_total 7521
_reflns_threshold_expression 'I > 2\s(I)'
_cod_data_source_file om6b00773_si_001.cif
_cod_data_source_block C43H45N3RuS2(CH2Cl2)
_cod_database_code 4089159
_shelx_space_group_comment
;
The symmetry employed for this shelxl refinement is uniquely defined
by the following loop, which should always be used as a source of
symmetry information in preference to the above space-group names.
They are only intended as comments.
;
_shelx_estimated_absorpt_t_min 0.606
_shelx_estimated_absorpt_t_max 0.606
_shelxl_version_number 2014/6

loop_
_space_group_symop_operation_xyz
'x, y, z'
'-x+1/2, -y, z+1/2'
'-x, y+1/2, -z+1/2'
'x+1/2, -y+1/2, -z'
'-x, -y, -z'
'x-1/2, y, -z-1/2'
'x, -y-1/2, z-1/2'
'-x-1/2, y-1/2, z'

loop_
_atom_site_label
_atom_site_type_symbol
_atom_site_fract_x
_atom_site_fract_y
_atom_site_fract_z
_atom_site_U_iso_or_equiv
_atom_site_adp_type
_atom_site_occupancy
_atom_site_site_symmetry_order
_atom_site_calc_flag
_atom_site_refinement_flags_posn
_atom_site_refinement_flags_adp
C1 C 0.8206(3) 0.0469(3) 0.2327(3) 0.0279(13) Uani 1 1 d . .
C3 C 0.9105(3) 0.1618(3) 0.2489(3) 0.0276(13) Uani 1 1 d . .
C4 C 1.0421(3) 0.1668(3) 0.2579(3) 0.0331(15) Uani 1 1 d . .
H4A H 1.0779 0.1373 0.2379 0.040 Uiso 1 1 calc R U
H4B H 1.0659 0.1859 0.2949 0.040 Uiso 1 1 calc R U
C5 C 1.0155(3) 0.2176(3) 0.2127(3) 0.0344(15) Uani 1 1 d . .
H5A H 1.0315 0.2605 0.2264 0.041 Uiso 1 1 calc R U
H5B H 1.0349 0.2096 0.1704 0.041 Uiso 1 1 calc R U
C10 C 0.6771(3) 0.1383(3) 0.3793(3) 0.0280(13) Uani 1 1 d . .
C11 C 0.6157(3) 0.1240(3) 0.4179(3) 0.0301(13) Uani 1 1 d . .
H11 H 0.5959 0.0821 0.4186 0.036 Uiso 1 1 calc R U
C12 C 0.5842(3) 0.1704(3) 0.4546(3) 0.0321(14) Uani 1 1 d . .
H12 H 0.5428 0.1603 0.4805 0.039 Uiso 1 1 calc R U
C13 C 0.6129(3) 0.2322(3) 0.4539(3) 0.0337(14) Uani 1 1 d . .
H13 H 0.5913 0.2642 0.4793 0.040 Uiso 1 1 calc R U
C14 C 0.6722(3) 0.2461(3) 0.4161(3) 0.0328(14) Uani 1 1 d . .
H14 H 0.6913 0.2882 0.4154 0.039 Uiso 1 1 calc R U
C15 C 0.7056(3) 0.1998(3) 0.3786(3) 0.0275(13) Uani 1 1 d . .
C20 C 0.8388(3) -0.0679(3) 0.1954(3) 0.0269(13) Uani 1 1 d . .
C21 C 0.8268(3) -0.1142(3) 0.2408(3) 0.0299(14) Uani 1 1 d . .
C22 C 0.8397(3) -0.1768(3) 0.2245(3) 0.0344(14) Uani 1 1 d . .
H22 H 0.8328 -0.2096 0.2542 0.041 Uiso 1 1 calc R U
C23 C 0.8625(3) -0.1918(3) 0.1651(3) 0.0377(15) Uani 1 1 d . .
H23 H 0.8717 -0.2350 0.1548 0.045 Uiso 1 1 calc R U
C24 C 0.8723(3) -0.1458(3) 0.1202(3) 0.0337(14) Uani 1 1 d . .
H24 H 0.8877 -0.1576 0.0796 0.040 Uiso 1 1 calc R U
C25 C 0.8595(3) -0.0820(3) 0.1345(3) 0.0308(14) Uani 1 1 d . .
C30 C 0.7078(3) 0.1524(3) 0.0938(3) 0.0322(14) Uani 1 1 d . .
H30 H 0.7231 0.1954 0.0891 0.039 Uiso 1 1 calc R U
C31 C 0.7124(3) 0.1238(3) 0.1521(3) 0.0293(13) Uani 1 1 d . .
C32 C 0.6828(3) 0.0622(3) 0.1582(3) 0.0285(13) Uani 1 1 d . .
H32 H 0.6822 0.0424 0.1978 0.034 Uiso 1 1 calc R U
C33 C 0.6546(3) 0.0304(3) 0.1078(3) 0.0368(15) Uani 1 1 d . .
H33 H 0.6341 -0.0109 0.1129 0.044 Uiso 1 1 calc R U
C34 C 0.6559(4) 0.0579(3) 0.0493(3) 0.0412(16) Uani 1 1 d . .
H34 H 0.6392 0.0345 0.0142 0.049 Uiso 1 1 calc R U
C35 C 0.6816(4) 0.1194(3) 0.0424(3) 0.0399(16) Uani 1 1 d . .
H35 H 0.6812 0.1390 0.0027 0.048 Uiso 1 1 calc R U
C36 C 0.7485(3) 0.1570(3) 0.2037(3) 0.0296(14) Uani 1 1 d . .
H36 H 0.7428 0.2018 0.2025 0.036 Uiso 1 1 calc R U
C40 C 0.9898(3) 0.0200(3) 0.2805(3) 0.0294(14) Uani 1 1 d . .
C41 C 0.9731(3) 0.0772(3) 0.3102(3) 0.0298(13) Uani 1 1 d . .
C42 C 0.9622(3) 0.0809(3) 0.3742(3) 0.0308(14) Uani 1 1 d . .
C43 C 0.9612(3) 0.0237(3) 0.4073(3) 0.0337(14) Uani 1 1 d . .
H43 H 0.9515 0.0249 0.4507 0.040 Uiso 1 1 calc R U
C44 C 0.9737(3) -0.0340(3) 0.3797(3) 0.0324(14) Uani 1 1 d . .
C45 C 0.9888(3) -0.0346(3) 0.3158(3) 0.0319(14) Uani 1 1 d . .
H45 H 0.9987 -0.0741 0.2962 0.038 Uiso 1 1 calc R U
C50 C 0.8913(3) 0.2467(3) 0.1699(3) 0.0261(13) Uani 1 1 d . .
C51 C 0.8702(3) 0.3094(3) 0.1834(3) 0.0290(13) Uani 1 1 d . .
C52 C 0.8362(3) 0.3453(3) 0.1367(3) 0.0300(13) Uani 1 1 d . .
H52 H 0.8189 0.3869 0.1461 0.036 Uiso 1 1 calc R U
C53 C 0.8272(3) 0.3220(3) 0.0771(3) 0.0342(15) Uani 1 1 d . .
C54 C 0.8498(3) 0.2591(3) 0.0649(3) 0.0299(13) Uani 1 1 d . .
H54 H 0.8433 0.2420 0.0244 0.036 Uiso 1 1 calc R U
C55 C 0.8814(3) 0.2217(3) 0.1110(3) 0.0275(13) Uani 1 1 d . .
C211 C 0.8004(3) -0.0958(3) 0.3052(3) 0.0358(15) Uani 1 1 d . .
H21A H 0.8377 -0.0682 0.3247 0.054 Uiso 1 1 calc R U
H21B H 0.7938 -0.1342 0.3303 0.054 Uiso 1 1 calc R U
H21C H 0.7526 -0.0732 0.3021 0.054 Uiso 1 1 calc R U
C251 C 0.8649(3) -0.0312(3) 0.0869(3) 0.0331(14) Uani 1 1 d . .
H25A H 0.8187 -0.0061 0.0869 0.050 Uiso 1 1 calc R U
H25B H 0.8720 -0.0505 0.0459 0.050 Uiso 1 1 calc R U
H25C H 0.9075 -0.0035 0.0964 0.050 Uiso 1 1 calc R U
C401 C 1.0092(3) 0.0166(3) 0.2127(3) 0.0334(14) Uani 1 1 d . .
H40A H 1.0628 0.0253 0.2072 0.050 Uiso 1 1 calc R U
H40B H 0.9799 0.0483 0.1898 0.050 Uiso 1 1 calc R U
H40C H 0.9977 -0.0259 0.1968 0.050 Uiso 1 1 calc R U
C421 C 0.9547(4) 0.1445(3) 0.4071(3) 0.0375(15) Uani 1 1 d . .
H42A H 1.0002 0.1696 0.4003 0.056 Uiso 1 1 calc R U
H42B H 0.9477 0.1374 0.4517 0.056 Uiso 1 1 calc R U
H42C H 0.9114 0.1674 0.3905 0.056 Uiso 1 1 calc R U
C441 C 0.9734(4) -0.0961(3) 0.4155(3) 0.0414(16) Uani 1 1 d . .
H44A H 0.9670 -0.0872 0.4599 0.062 Uiso 1 1 calc R U
H44B H 1.0209 -0.1183 0.4089 0.062 Uiso 1 1 calc R U
H44C H 0.9320 -0.1228 0.4010 0.062 Uiso 1 1 calc R U
C511 C 0.8822(4) 0.3378(3) 0.2465(3) 0.0356(15) Uani 1 1 d . .
H51A H 0.8742 0.3838 0.2446 0.053 Uiso 1 1 calc R U
H51B H 0.9335 0.3292 0.2602 0.053 Uiso 1 1 calc R U
H51C H 0.8468 0.3189 0.2760 0.053 Uiso 1 1 calc R U
C531 C 0.7922(4) 0.3609(3) 0.0266(3) 0.0400(16) Uani 1 1 d . .
H53A H 0.7380 0.3537 0.0262 0.060 Uiso 1 1 calc R U
H53B H 0.8135 0.3484 -0.0135 0.060 Uiso 1 1 calc R U
H53C H 0.8023 0.4061 0.0340 0.060 Uiso 1 1 calc R U
C551 C 0.9021(3) 0.1528(3) 0.0971(3) 0.0322(14) Uani 1 1 d . .
H55A H 0.9525 0.1440 0.1128 0.048 Uiso 1 1 calc R U
H55B H 0.9009 0.1457 0.0521 0.048 Uiso 1 1 calc R U
H55C H 0.8661 0.1244 0.1173 0.048 Uiso 1 1 calc R U
C999 C 0.3506(4) 0.0679(3) 0.5604(4) 0.054(2) Uani 1 1 d . .
H99A H 0.3237 0.0621 0.5207 0.065 Uiso 1 1 calc R U
H99B H 0.3281 0.0389 0.5915 0.065 Uiso 1 1 calc R U
Cl1 Cl 0.44729(9) 0.04868(8) 0.55035(8) 0.0469(4) Uani 1 1 d . .
Cl2 Cl 0.34137(11) 0.14648(9) 0.58531(8) 0.0520(5) Uani 1 1 d . .
N1 N 0.8285(3) -0.0043(2) 0.2118(2) 0.0293(11) Uani 1 1 d . .
N2 N 0.9723(3) 0.1346(2) 0.2740(2) 0.0290(11) Uani 1 1 d . .
N3 N 0.9329(3) 0.2113(2) 0.2147(2) 0.0259(11) Uani 1 1 d . .
Ru1 Ru 0.80310(2) 0.12798(2) 0.27063(2) 0.02557(15) Uani 1 1 d . .
S2 S 0.71779(8) 0.07742(7) 0.33450(7) 0.0288(3) Uani 1 1 d . .
S3 S 0.78286(8) 0.21954(7) 0.33130(7) 0.0290(3) Uani 1 1 d . .

loop_
_atom_site_aniso_label
_atom_site_aniso_U_11
_atom_site_aniso_U_22
_atom_site_aniso_U_33
_atom_site_aniso_U_23
_atom_site_aniso_U_13
_atom_site_aniso_U_12
C1 0.019(3) 0.031(3) 0.034(3) 0.007(3) 0.000(2) -0.002(2)
C3 0.021(3) 0.036(3) 0.026(3) -0.004(3) -0.004(2) 0.010(3)
C4 0.017(3) 0.036(4) 0.046(4) 0.004(3) 0.002(3) -0.003(3)
C5 0.019(3) 0.046(4) 0.039(4) 0.001(3) 0.002(3) -0.005(3)
C10 0.020(3) 0.035(4) 0.029(3) 0.004(3) -0.005(2) 0.005(2)
C11 0.023(3) 0.033(3) 0.034(3) 0.002(3) 0.002(2) -0.007(3)
C12 0.019(3) 0.043(4) 0.034(3) 0.007(3) 0.000(3) -0.005(3)
C13 0.024(3) 0.040(4) 0.037(3) -0.002(3) 0.005(3) 0.002(3)
C14 0.028(3) 0.034(3) 0.037(3) 0.000(3) -0.001(3) 0.001(3)
C15 0.022(3) 0.034(3) 0.027(3) -0.001(3) 0.002(2) 0.002(3)
C20 0.016(3) 0.029(3) 0.036(3) -0.002(3) -0.007(2) -0.002(2)
C21 0.020(3) 0.034(4) 0.037(3) 0.001(3) -0.003(2) -0.004(3)
C22 0.033(3) 0.032(3) 0.039(4) 0.001(3) -0.004(3) -0.001(3)
C23 0.031(3) 0.034(4) 0.049(4) -0.001(3) -0.002(3) 0.005(3)
C24 0.032(3) 0.039(4) 0.031(3) -0.002(3) 0.002(3) 0.001(3)
C25 0.019(3) 0.036(4) 0.037(3) -0.005(3) 0.005(3) -0.003(3)
C30 0.025(3) 0.028(3) 0.043(4) 0.002(3) -0.006(3) -0.001(3)
C31 0.015(3) 0.035(3) 0.038(3) 0.004(3) -0.002(2) 0.001(2)
C32 0.014(3) 0.029(3) 0.042(3) 0.005(3) 0.000(2) 0.003(2)
C33 0.026(3) 0.030(3) 0.054(4) 0.000(3) -0.009(3) 0.000(3)
C34 0.033(4) 0.044(4) 0.046(4) -0.002(3) -0.008(3) -0.002(3)
C35 0.037(4) 0.043(4) 0.040(4) 0.008(3) -0.010(3) -0.005(3)
C36 0.020(3) 0.031(3) 0.038(3) 0.003(3) 0.008(2) -0.001(3)
C40 0.015(3) 0.037(4) 0.037(3) -0.002(3) -0.001(2) 0.006(2)
C41 0.017(3) 0.036(4) 0.036(3) 0.002(3) 0.000(2) 0.000(2)
C42 0.019(3) 0.036(4) 0.038(3) 0.003(3) -0.003(3) -0.003(3)
C43 0.024(3) 0.044(4) 0.033(3) 0.004(3) 0.002(3) -0.001(3)
C44 0.019(3) 0.039(4) 0.039(3) 0.002(3) 0.001(3) 0.001(3)
C45 0.022(3) 0.036(4) 0.037(3) 0.000(3) 0.001(3) 0.002(3)
C50 0.017(3) 0.028(3) 0.033(3) 0.002(3) 0.002(2) -0.005(2)
C51 0.020(3) 0.033(3) 0.033(3) -0.001(3) 0.002(2) -0.002(2)
C52 0.026(3) 0.024(3) 0.040(3) 0.000(3) 0.004(3) -0.002(3)
C53 0.023(3) 0.039(4) 0.041(4) 0.007(3) 0.001(3) -0.006(3)
C54 0.021(3) 0.036(4) 0.033(3) -0.002(3) 0.000(3) -0.006(3)
C55 0.020(3) 0.031(3) 0.032(3) 0.006(3) 0.001(2) -0.006(2)
C211 0.029(3) 0.040(4) 0.038(4) 0.005(3) -0.002(3) -0.004(3)
C251 0.027(3) 0.037(4) 0.035(3) 0.001(3) 0.001(3) 0.001(3)
C401 0.026(3) 0.039(4) 0.035(3) -0.002(3) 0.000(3) -0.003(3)
C421 0.030(3) 0.048(4) 0.034(3) -0.001(3) -0.002(3) 0.004(3)
C441 0.032(4) 0.045(4) 0.047(4) 0.011(3) 0.002(3) -0.002(3)
C511 0.039(4) 0.035(4) 0.033(3) -0.001(3) 0.005(3) -0.003(3)
C531 0.033(4) 0.044(4) 0.043(4) 0.007(3) 0.005(3) 0.006(3)
C551 0.020(3) 0.035(3) 0.042(4) -0.006(3) -0.001(3) -0.003(3)
C999 0.051(5) 0.038(4) 0.072(5) -0.007(4) 0.012(4) 0.000(4)
Cl1 0.0353(9) 0.0495(10) 0.0560(10) 0.0062(8) 0.0024(8) 0.0029(8)
Cl2 0.0536(11) 0.0513(11) 0.0511(10) -0.0026(8) 0.0078(9) 0.0072(9)
N1 0.022(3) 0.032(3) 0.034(3) 0.003(2) 0.000(2) -0.001(2)
N2 0.018(2) 0.036(3) 0.033(3) -0.001(2) 0.004(2) -0.004(2)
N3 0.019(2) 0.027(3) 0.032(3) -0.001(2) 0.002(2) 0.000(2)
Ru1 0.0178(2) 0.0266(3) 0.0323(2) 0.0003(2) 0.00138(19) -0.00016(18)
S2 0.0216(7) 0.0291(8) 0.0358(8) 0.0011(6) 0.0021(6) -0.0018(6)
S3 0.0225(7) 0.0291(8) 0.0356(8) -0.0015(6) 0.0048(6) -0.0030(6)

loop_
_atom_type_symbol
_atom_type_description
_atom_type_scat_dispersion_real
_atom_type_scat_dispersion_imag
_atom_type_scat_source
C C 0.0181 0.0091 'International Tables Vol C Tables 4.2.6.8 and 6.1.1.4'
H H 0.0000 0.0000 'International Tables Vol C Tables 4.2.6.8 and 6.1.1.4'
N N 0.0311 0.0180 'International Tables Vol C Tables 4.2.6.8 and 6.1.1.4'
S S 0.3331 0.5567 'International Tables Vol C Tables 4.2.6.8 and 6.1.1.4'
Cl Cl 0.3639 0.7018 'International Tables Vol C Tables 4.2.6.8 and 6.1.1.4'
Ru Ru 0.0552 3.2960 'International Tables Vol C Tables 4.2.6.8 and 6.1.1.4'

loop_
_geom_angle_atom_site_label_1
_geom_angle_atom_site_label_2
_geom_angle_atom_site_label_3
_geom_angle
N1 C1 Ru1 176.1(5)
N3 C3 N2 107.7(5)
N3 C3 Ru1 131.4(4)
N2 C3 Ru1 120.8(4)
N2 C4 C5 102.3(5)
N3 C5 C4 103.2(5)
C15 C10 C11 119.3(5)
C15 C10 S2 121.4(4)
C11 C10 S2 119.3(5)
C12 C11 C10 120.4(6)
C11 C12 C13 120.2(6)
C14 C13 C12 119.3(6)
C13 C14 C15 121.7(6)
C10 C15 C14 119.1(5)
C10 C15 S3 120.7(4)
C14 C15 S3 120.2(5)
N1 C20 C25 118.5(5)
N1 C20 C21 118.1(5)
C25 C20 C21 123.3(6)
C22 C21 C20 117.5(6)
C22 C21 C211 121.8(6)
C20 C21 C211 120.7(5)
C23 C22 C21 120.1(6)
C24 C23 C22 121.8(6)
C23 C24 C25 120.0(6)
C20 C25 C24 117.0(6)
C20 C25 C251 120.9(6)
C24 C25 C251 122.0(5)
C35 C30 C31 121.4(6)
C30 C31 C32 117.3(6)
C30 C31 C36 120.2(5)
C32 C31 C36 122.4(5)
C33 C32 C31 120.9(6)
C32 C33 C34 120.7(6)
C35 C34 C33 119.6(6)
C34 C35 C30 119.7(6)
C31 C36 Ru1 132.0(5)
C45 C40 C41 117.5(5)
C45 C40 C401 120.0(5)
C41 C40 C401 122.4(6)
C40 C41 C42 122.1(6)
C40 C41 N2 118.5(5)
C42 C41 N2 119.2(5)
C41 C42 C43 117.2(6)
C41 C42 C421 121.5(6)
C43 C42 C421 121.2(6)
C44 C43 C42 122.6(6)
C43 C44 C45 117.7(6)
C43 C44 C441 122.8(6)
C45 C44 C441 119.6(6)
C40 C45 C44 122.6(6)
C55 C50 C51 121.0(5)
C55 C50 N3 119.1(5)
C51 C50 N3 119.3(5)
C52 C51 C50 118.4(5)
C52 C51 C511 120.0(5)
C50 C51 C511 121.7(5)
C53 C52 C51 121.8(6)
C52 C53 C54 118.2(6)
C52 C53 C531 122.0(6)
C54 C53 C531 119.8(6)
C55 C54 C53 121.0(6)
C50 C55 C54 119.5(5)
C50 C55 C551 120.7(5)
C54 C55 C551 119.7(5)
Cl2 C999 Cl1 110.0(4)
C1 N1 C20 172.2(6)
C3 N2 C41 125.4(5)
C3 N2 C4 113.8(5)
C41 N2 C4 120.7(5)
C3 N3 C50 128.6(5)
C3 N3 C5 112.6(5)
C50 N3 C5 116.8(5)
C36 Ru1 C1 92.7(3)
C36 Ru1 C3 101.3(2)
C1 Ru1 C3 93.3(2)
C36 Ru1 S2 105.65(18)
C1 Ru1 S2 87.25(17)
C3 Ru1 S2 153.00(16)
C36 Ru1 S3 94.7(2)
C1 Ru1 S3 171.54(18)
C3 Ru1 S3 89.25(16)
S2 Ru1 S3 86.84(5)
C10 S2 Ru1 105.3(2)
C15 S3 Ru1 104.3(2)

loop_
_geom_bond_atom_site_label_1
_geom_bond_atom_site_label_2
_geom_bond_distance
C1 N1 1.175(8)
C1 Ru1 1.919(6)
C3 N3 1.337(8)
C3 N2 1.357(7)
C3 Ru1 2.097(6)
C4 N2 1.460(7)
C4 C5 1.522(9)
C5 N3 1.481(7)
C10 C15 1.391(8)
C10 C11 1.409(8)
C10 S2 1.760(6)
C11 C12 1.377(8)
C12 C13 1.398(9)
C13 C14 1.367(8)
C14 C15 1.399(8)
C15 S3 1.765(6)
C20 N1 1.395(8)
C20 C25 1.396(8)
C20 C21 1.397(8)
C21 C22 1.383(9)
C21 C211 1.516(9)
C22 C23 1.380(9)
C23 C24 1.378(9)
C24 C25 1.397(9)
C25 C251 1.485(8)
C30 C35 1.388(9)
C30 C31 1.397(8)
C31 C32 1.405(8)
C31 C36 1.462(8)
C32 C33 1.372(9)
C33 C34 1.386(9)
C34 C35 1.381(9)
C36 Ru1 1.845(6)
C40 C45 1.378(8)
C40 C41 1.395(8)
C40 C401 1.504(8)
C41 C42 1.397(8)
C41 N2 1.437(8)
C42 C43 1.399(9)
C42 C421 1.519(9)
C43 C44 1.371(9)
C44 C45 1.404(8)
C44 C441 1.516(9)
C50 C55 1.385(8)
C50 C51 1.402(8)
C50 N3 1.429(7)
C51 C52 1.398(8)
C51 C511 1.501(8)
C52 C53 1.384(8)
C53 C54 1.409(9)
C53 C531 1.498(9)
C54 C55 1.389(8)
C55 C551 1.526(8)
C999 Cl2 1.747(7)
C999 Cl1 1.786(7)
Ru1 S2 2.3122(15)
Ru1 S3 2.3563(15)

loop_
_geom_torsion_atom_site_label_1
_geom_torsion_atom_site_label_2
_geom_torsion_atom_site_label_3
_geom_torsion_atom_site_label_4
_geom_torsion
N2 C4 C5 N3 5.7(6)
C15 C10 C11 C12 0.0(9)
S2 C10 C11 C12 178.2(4)
C10 C11 C12 C13 0.1(9)
C11 C12 C13 C14 0.3(9)
C12 C13 C14 C15 -0.6(9)
C11 C10 C15 C14 -0.3(8)
S2 C10 C15 C14 -178.6(4)
C11 C10 C15 S3 179.6(4)
S2 C10 C15 S3 1.3(7)
C13 C14 C15 C10 0.6(9)
C13 C14 C15 S3 -179.2(5)
N1 C20 C21 C22 -177.9(5)
C25 C20 C21 C22 3.0(9)
N1 C20 C21 C211 2.4(8)
C25 C20 C21 C211 -176.7(5)
C20 C21 C22 C23 -0.8(9)
C211 C21 C22 C23 178.9(6)
C21 C22 C23 C24 -0.8(10)
C22 C23 C24 C25 0.4(10)
N1 C20 C25 C24 177.5(5)
C21 C20 C25 C24 -3.4(9)
N1 C20 C25 C251 -4.5(8)
C21 C20 C25 C251 174.5(5)
C23 C24 C25 C20 1.6(9)
C23 C24 C25 C251 -176.3(6)
C35 C30 C31 C32 -5.8(9)
C35 C30 C31 C36 172.6(6)
C30 C31 C32 C33 3.7(8)
C36 C31 C32 C33 -174.7(5)
C31 C32 C33 C34 1.1(9)
C32 C33 C34 C35 -3.9(10)
C33 C34 C35 C30 1.9(10)
C31 C30 C35 C34 3.1(10)
C30 C31 C36 Ru1 -147.3(5)
C32 C31 C36 Ru1 31.1(8)
C45 C40 C41 C42 5.6(8)
C401 C40 C41 C42 -173.7(5)
C45 C40 C41 N2 -178.7(5)
C401 C40 C41 N2 1.9(8)
C40 C41 C42 C43 -6.2(8)
N2 C41 C42 C43 178.2(5)
C40 C41 C42 C421 171.4(5)
N2 C41 C42 C421 -4.2(8)
C41 C42 C43 C44 2.9(9)
C421 C42 C43 C44 -174.8(6)
C42 C43 C44 C45 0.8(9)
C42 C43 C44 C441 179.4(6)
C41 C40 C45 C44 -1.7(9)
C401 C40 C45 C44 177.7(5)
C43 C44 C45 C40 -1.4(9)
C441 C44 C45 C40 179.9(6)
C55 C50 C51 C52 2.3(8)
N3 C50 C51 C52 173.6(5)
C55 C50 C51 C511 -178.5(5)
N3 C50 C51 C511 -7.2(8)
C50 C51 C52 C53 -3.9(9)
C511 C51 C52 C53 177.0(6)
C51 C52 C53 C54 3.2(9)
C51 C52 C53 C531 -178.7(5)
C52 C53 C54 C55 -1.1(9)
C531 C53 C54 C55 -179.1(5)
C51 C50 C55 C54 -0.3(8)
N3 C50 C55 C54 -171.6(5)
C51 C50 C55 C551 -177.9(5)
N3 C50 C55 C551 10.7(8)
C53 C54 C55 C50 -0.4(8)
C53 C54 C55 C551 177.3(5)
N3 C3 N2 C41 -175.2(5)
Ru1 C3 N2 C41 8.2(8)
N3 C3 N2 C4 1.1(7)
Ru1 C3 N2 C4 -175.5(4)
C40 C41 N2 C3 96.3(7)
C42 C41 N2 C3 -87.9(7)
C40 C41 N2 C4 -79.7(7)
C42 C41 N2 C4 96.1(7)
C5 C4 N2 C3 -4.5(7)
C5 C4 N2 C41 171.9(5)
N2 C3 N3 C50 166.2(5)
Ru1 C3 N3 C50 -17.7(9)
N2 C3 N3 C5 3.2(7)
Ru1 C3 N3 C5 179.2(4)
C55 C50 N3 C3 -78.7(7)
C51 C50 N3 C3 109.9(7)
C55 C50 N3 C5 83.8(6)
C51 C50 N3 C5 -87.7(6)
C4 C5 N3 C3 -5.8(7)
C4 C5 N3 C50 -171.0(5)
C31 C36 Ru1 C1 17.4(6)
C31 C36 Ru1 C3 111.3(5)
C31 C36 Ru1 S2 -70.5(5)
C31 C36 Ru1 S3 -158.5(5)
C15 C10 S2 Ru1 -9.5(5)
C11 C10 S2 Ru1 172.2(4)
C10 C15 S3 Ru1 7.5(5)
C14 C15 S3 Ru1 -172.7(4)
